data_2239897
loop_
_publ_author_name
'Ishikawa, Yoshinobu'

_publ_section_title
;
 Crystal structure of 7-bromo-4-oxo-4<i>H</i>-chromene-3-carbaldehyde
;
_journal_issue 9
_journal_name_full 'Acta Crystallographica Section E'
_journal_page_first o996
_journal_paper_doi 10.1107/S1600536814018108
_journal_volume 70
_journal_year 2014
_chemical_formula_iupac 'C10 H5 Br O3'
_chemical_formula_moiety 'C10 H5 Br O3'
_chemical_formula_sum 'C10 H5 Br O3'
_chemical_formula_weight 253.05
_chemical_name_systematic
;
7-Bromo-4-oxo-4<i>H</i>-chromene-3-carbaldehyde
;
_space_group_IT_number 14
_symmetry_cell_setting monoclinic
_symmetry_space_group_name_Hall '-P 2ybc'
_symmetry_space_group_name_H-M 'P 1 21/c 1'
_atom_sites_solution_hydrogens geom
_atom_sites_solution_primary direct
_atom_sites_solution_secondary difmap
_cell_angle_alpha 90.0000
_cell_angle_beta 90.39(4)
_cell_angle_gamma 90.0000
_cell_formula_units_Z 4
_cell_length_a 3.8580(18)
_cell_length_b 6.054(4)
_cell_length_c 37.268(13)
_cell_measurement_reflns_used 25
_cell_measurement_temperature 100
_cell_measurement_theta_max 17.49
_cell_measurement_theta_min 15.29
_cell_volume 870.4(8)
_computing_cell_refinement '<i>WinAFC Diffractometer Control Software</i> (Rigaku, 1999)'
_computing_data_collection '<i>WinAFC Diffractometer Control Software</i> (Rigaku, 1999)'
_computing_data_reduction '<i>WinAFC Diffractometer Control Software</i> (Rigaku, 1999)'
_computing_molecular_graphics 'CrystalStructure (Rigaku, 2010)'
_computing_publication_material 'CrystalStructure (Rigaku, 2010)'
_computing_structure_refinement 'SHELXL97 (Sheldrick, 2008)'
_computing_structure_solution 'SIR2008 (Burla <i>et al.</i>, 2007)'
_diffrn_ambient_temperature 100
_diffrn_measured_fraction_theta_full 0.998
_diffrn_measured_fraction_theta_max 0.998
_diffrn_measurement_device_type 'Rigaku AFC-7R'
_diffrn_measurement_method \w
_diffrn_radiation_type 'Mo K\a'
_diffrn_radiation_wavelength 0.71069
_diffrn_reflns_av_R_equivalents 0.0244
_diffrn_reflns_limit_h_max 2
_diffrn_reflns_limit_h_min -5
_diffrn_reflns_limit_k_max 7
_diffrn_reflns_limit_k_min -7
_diffrn_reflns_limit_l_max 48
_diffrn_reflns_limit_l_min -48
_diffrn_reflns_number 4817
_diffrn_reflns_theta_full 27.51
_diffrn_reflns_theta_max 27.51
_diffrn_standards_decay_% 4.774
_diffrn_standards_interval_count 150
_diffrn_standards_number 3
_exptl_absorpt_coefficient_mu 4.708
_exptl_absorpt_correction_T_max 0.624
_exptl_absorpt_correction_T_min 0.339
_exptl_absorpt_correction_type psi-scan
_exptl_absorpt_process_details '(North <i>et al.</i>, 1968)'
_exptl_crystal_colour colourless
_exptl_crystal_density_diffrn 1.931
_exptl_crystal_density_method 'not measured'
_exptl_crystal_description plate
_exptl_crystal_F_000 496.00
_exptl_crystal_size_max 0.450
_exptl_crystal_size_mid 0.200
_exptl_crystal_size_min 0.100
_refine_diff_density_max 1.260
_refine_diff_density_min -1.730
_refine_ls_extinction_method none
_refine_ls_goodness_of_fit_ref 1.068
_refine_ls_hydrogen_treatment constr
_refine_ls_number_parameters 127
_refine_ls_number_reflns 1980
_refine_ls_number_restraints 0
_refine_ls_R_factor_gt 0.0376
_refine_ls_shift/su_max 0.002
_refine_ls_structure_factor_coef Fsqd
_refine_ls_weighting_details 'w = 1/[\s^2^(Fo^2^)+(0.0756P)^2^+0.9890P] where P=(Fo^2^+2Fc^2^)/3'
_refine_ls_weighting_scheme calc
_refine_ls_wR_factor_ref 0.1089
_reflns_number_gt 1710
_reflns_number_total 1980
_reflns_threshold_expression F^2^>2\s(F^2^)
_cod_data_source_file tk5337sup1.cif
_cod_data_source_block I
_cod_original_sg_symbol_H-M 'P 21/c'
_cod_database_code 2239897
_cod_database_fobs_code 2239897

loop_
_symmetry_equiv_pos_site_id
_symmetry_equiv_pos_as_xyz
1 +x,+y,+z
2 -x,1/2+y,1/2-z
3 -x,-y,-z
4 +x,1/2-y,1/2+z

loop_
_atom_site_type_symbol
_atom_site_label
_atom_site_fract_x
_atom_site_fract_y
_atom_site_fract_z
_atom_site_U_iso_or_equiv
_atom_site_adp_type
_atom_site_calc_flag
_atom_site_refinement_flags
_atom_site_occupancy
_atom_site_symmetry_multiplicity
Br Br1 0.08234(8) 0.06978(6) 0.719199(7) 0.01987(15) Uani d . 1.0 4
O O1 0.1286(6) 0.3047(4) 0.58604(6) 0.0198(5) Uani d . 1.0 4
O O2 0.6540(7) 0.8813(4) 0.60418(6) 0.0253(6) Uani d . 1.0 4
O O3 0.2989(8) 0.7487(5) 0.50270(6) 0.0321(6) Uani d . 1.0 4
C C1 0.1969(9) 0.4490(6) 0.55957(8) 0.0199(7) Uani d . 1.0 4
C C2 0.3614(9) 0.6437(6) 0.56382(8) 0.0190(7) Uani d . 1.0 4
C C3 0.4862(8) 0.7122(6) 0.59908(8) 0.0181(6) Uani d . 1.0 4
C C4 0.4730(9) 0.6080(6) 0.66421(8) 0.0173(6) Uani d . 1.0 4
C C5 0.3830(9) 0.4628(6) 0.69123(8) 0.0187(7) Uani d . 1.0 4
C C6 0.2140(8) 0.2670(6) 0.68222(8) 0.0167(6) Uani d . 1.0 4
C C7 0.1322(8) 0.2111(6) 0.64716(8) 0.0170(6) Uani d . 1.0 4
C C8 0.3930(9) 0.5598(5) 0.62828(8) 0.0169(7) Uani d . 1.0 4
C C9 0.2221(8) 0.3622(6) 0.62059(8) 0.0164(6) Uani d . 1.0 4
C C10 0.4165(9) 0.7874(7) 0.53244(9) 0.0256(8) Uani d . 1.0 4
H H1 0.1233 0.4106 0.5360 0.0238 Uiso calc R 1.0 4
H H2 0.5900 0.7415 0.6700 0.0207 Uiso calc R 1.0 4
H H3 0.4357 0.4961 0.7156 0.0224 Uiso calc R 1.0 4
H H4 0.0197 0.0759 0.6415 0.0203 Uiso calc R 1.0 4
H H5 0.5512 0.9174 0.5356 0.0307 Uiso calc R 1.0 4

loop_
_atom_site_aniso_label
_atom_site_aniso_U_11
_atom_site_aniso_U_22
_atom_site_aniso_U_33
_atom_site_aniso_U_12
_atom_site_aniso_U_13
_atom_site_aniso_U_23
Br1 0.0190(3) 0.0305(3) 0.01010(19) -0.00138(11) 0.00019(12) 0.00367(11)
O1 0.0260(12) 0.0252(12) 0.0083(10) -0.0074(10) -0.0036(9) -0.0010(9)
O2 0.0336(14) 0.0259(12) 0.0162(11) -0.0107(11) -0.0033(10) -0.0010(10)
O3 0.0437(16) 0.0392(15) 0.0133(12) -0.0131(12) -0.0067(11) 0.0046(11)
C1 0.0209(16) 0.0291(18) 0.0095(14) -0.0034(13) -0.0018(12) -0.0010(12)
C2 0.0214(16) 0.0261(16) 0.0096(13) -0.0028(13) -0.0008(12) 0.0006(12)
C3 0.0197(15) 0.0240(15) 0.0107(14) -0.0011(12) 0.0011(11) -0.0015(12)
C4 0.0175(15) 0.0245(16) 0.0098(14) -0.0003(12) -0.0021(11) -0.0049(12)
C5 0.0192(16) 0.0268(17) 0.0099(14) -0.0008(12) -0.0015(12) -0.0030(12)
C6 0.0149(14) 0.0260(16) 0.0091(13) 0.0001(12) -0.0003(10) 0.0001(12)
C7 0.0154(14) 0.0226(15) 0.0128(14) -0.0035(12) -0.0017(11) -0.0022(12)
C8 0.0179(15) 0.0231(16) 0.0095(14) -0.0023(12) -0.0013(12) -0.0014(11)
C9 0.0175(15) 0.0247(15) 0.0070(13) -0.0010(12) -0.0022(11) -0.0043(12)
C10 0.0299(19) 0.0299(17) 0.0171(16) -0.0078(15) -0.0006(14) 0.0021(14)

loop_
_atom_type_symbol
_atom_type_description
_atom_type_scat_dispersion_real
_atom_type_scat_dispersion_imag
_atom_type_scat_source
C C 0.0033 0.0016
;
International Tables for Crystallography
(1992, Vol. C, Tables 4.2.6.8 and 6.1.1.4)
;
H H 0.0000 0.0000
;
International Tables for Crystallography
(1992, Vol. C, Table 6.1.1.4)
;
Br Br -0.2901 2.4595
;
International Tables for Crystallography
(1992, Vol. C, Tables 4.2.6.8 and 6.1.1.4)
;
O O 0.0106 0.0060
;
International Tables for Crystallography
(1992, Vol. C, Tables 4.2.6.8 and 6.1.1.4)
;

loop_
_geom_angle_atom_site_label_1
_geom_angle_atom_site_label_2
_geom_angle_atom_site_label_3
_geom_angle
_geom_angle_publ_flag
C1 O1 C9 118.0(3) no
O1 C1 C2 125.2(3) no
C1 C2 C3 120.5(3) no
C1 C2 C10 119.6(3) no
C3 C2 C10 120.0(3) no
O2 C3 C2 123.3(3) no
O2 C3 C8 122.7(3) no
C2 C3 C8 114.0(3) no
C5 C4 C8 120.6(3) no
C4 C5 C6 119.0(3) no
Br1 C6 C5 119.2(3) no
Br1 C6 C7 118.2(3) no
C5 C6 C7 122.6(3) no
C6 C7 C9 117.0(3) no
C3 C8 C4 121.4(3) no
C3 C8 C9 120.2(3) no
C4 C8 C9 118.4(3) no
O1 C9 C7 115.7(3) no
O1 C9 C8 121.9(3) no
C7 C9 C8 122.4(3) no
O3 C10 C2 123.6(4) no
O1 C1 H1 117.410 no
C2 C1 H1 117.401 no
C5 C4 H2 119.709 no
C8 C4 H2 119.732 no
C4 C5 H3 120.507 no
C6 C5 H3 120.495 no
C6 C7 H4 121.481 no
C9 C7 H4 121.508 no
O3 C10 H5 118.165 no
C2 C10 H5 118.205 no

loop_
_geom_bond_atom_site_label_1
_geom_bond_atom_site_label_2
_geom_bond_distance
_geom_bond_publ_flag
Br1 C6 1.895(4) no
O1 C1 1.345(4) no
O1 C9 1.379(4) no
O2 C3 1.226(4) no
O3 C10 1.217(5) no
C1 C2 1.348(5) no
C2 C3 1.457(5) no
C2 C10 1.474(5) no
C3 C8 1.473(5) no
C4 C5 1.382(5) no
C4 C8 1.403(5) no
C5 C6 1.393(5) no
C6 C7 1.384(5) no
C7 C9 1.394(5) no
C8 C9 1.395(5) no
C1 H1 0.950 no
C4 H2 0.950 no
C5 H3 0.950 no
C7 H4 0.950 no
C10 H5 0.950 no

loop_
_geom_contact_atom_site_label_1
_geom_contact_atom_site_label_2
_geom_contact_distance
_geom_contact_site_symmetry_2
_geom_contact_publ_flag
O1 C3 2.866(5) . no
O2 C1 3.561(5) . no
O2 C4 2.873(4) . no
O2 C10 2.877(5) . no
O3 C1 2.820(4) . no
C1 C7 3.578(5) . no
C1 C8 2.748(5) . no
C2 C9 2.772(5) . no
C4 C7 2.810(5) . no
C5 C9 2.769(5) . no
C6 C8 2.771(5) . no
O1 O2 3.224(4) 1_445 no
O1 O2 3.334(4) 1_545 no
O1 C3 3.533(5) 1_455 no
O2 O1 3.334(4) 1_565 no
O2 O1 3.224(4) 1_665 no
O2 C2 3.440(5) 1_655 no
O2 C3 3.376(5) 1_655 no
O2 C7 3.263(4) 1_565 no
O2 C7 3.149(4) 1_665 no
O2 C8 3.562(5) 1_655 no
O2 C9 3.412(5) 1_565 no
O3 O3 3.394(5) 3_666 no
O3 O3 3.422(5) 3_676 no
O3 C1 3.228(5) 3_566 no
O3 C1 3.265(5) 3_666 no
O3 C10 3.595(5) 1_455 no
O3 C10 3.290(5) 3_676 no
C1 O3 3.228(5) 3_566 no
C1 O3 3.265(5) 3_666 no
C1 C2 3.437(5) 1_455 no
C1 C3 3.504(5) 1_455 no
C2 O2 3.440(5) 1_455 no
C2 C1 3.437(5) 1_655 no
C3 O1 3.533(5) 1_655 no
C3 O2 3.376(5) 1_455 no
C3 C1 3.504(5) 1_655 no
C4 C6 3.586(5) 1_655 no
C4 C7 3.559(5) 1_655 no
C5 C6 3.437(5) 1_655 no
C6 C4 3.586(5) 1_455 no
C6 C5 3.437(5) 1_455 no
C7 O2 3.149(4) 1_445 no
C7 O2 3.263(4) 1_545 no
C7 C4 3.559(5) 1_455 no
C8 O2 3.562(5) 1_455 no
C8 C9 3.429(5) 1_655 no
C9 O2 3.412(5) 1_545 no
C9 C8 3.429(5) 1_455 no
C10 O3 3.595(5) 1_655 no
C10 O3 3.290(5) 3_676 no
C10 C10 3.593(6) 3_676 no
Br1 H3 2.9226 . no
Br1 H4 2.9055 . no
O1 H4 2.5249 . no
O2 H2 2.6093 . no
O2 H5 2.5934 . no
O3 H1 2.4901 . no
C1 H5 3.2749 . no
C3 H1 3.2825 . no
C3 H2 2.6775 . no
C3 H5 2.6858 . no
C5 H4 3.2949 . no
C6 H2 3.2513 . no
C7 H3 3.2879 . no
C8 H3 3.2793 . no
C8 H4 3.3027 . no
C9 H1 3.1864 . no
C9 H2 3.2628 . no
C10 H1 2.5501 . no
H1 H5 3.4843 . no
H2 H3 2.3357 . no
Br1 H2 3.2968 1_445 no
Br1 H2 3.3454 1_545 no
Br1 H3 3.5917 1_455 no
Br1 H3 3.1886 2_546 no
Br1 H3 3.0827 2_646 no
O1 H5 3.4250 1_545 no
O2 H4 3.0581 1_565 no
O2 H4 2.2984 1_665 no
O3 H1 2.3733 3_566 no
O3 H1 2.8324 3_666 no
O3 H5 3.3041 1_455 no
O3 H5 2.5428 3_676 no
C2 H1 3.4277 1_655 no
C3 H4 3.2588 1_565 no
C3 H4 3.3965 1_665 no
C4 H2 3.5093 1_455 no
C4 H4 3.4320 1_565 no
C5 H2 3.5776 1_455 no
C6 H2 3.5270 1_545 no
C6 H3 3.5409 1_455 no
C7 H2 3.4509 1_545 no
C7 H4 3.5285 1_655 no
C8 H4 3.4764 1_565 no
C10 H1 3.5572 1_655 no
C10 H1 3.4940 3_566 no
C10 H1 3.3402 3_666 no
C10 H5 3.4327 1_455 no
C10 H5 3.1048 3_676 no
H1 O3 2.3733 3_566 no
H1 O3 2.8324 3_666 no
H1 C2 3.4277 1_455 no
H1 C10 3.5572 1_455 no
H1 C10 3.4940 3_566 no
H1 C10 3.3402 3_666 no
H1 H1 3.0401 3_566 no
H1 H5 3.4115 1_545 no
H1 H5 3.5617 3_666 no
H2 Br1 3.3454 1_565 no
H2 Br1 3.2968 1_665 no
H2 C4 3.5093 1_655 no
H2 C5 3.5776 1_655 no
H2 C6 3.5270 1_565 no
H2 C7 3.4509 1_565 no
H2 H4 3.1684 1_565 no
H2 H4 2.8291 1_665 no
H3 Br1 3.5917 1_655 no
H3 Br1 3.1886 2_556 no
H3 Br1 3.0827 2_656 no
H3 C6 3.5409 1_655 no
H4 O2 2.2984 1_445 no
H4 O2 3.0581 1_545 no
H4 C3 3.3965 1_445 no
H4 C3 3.2588 1_545 no
H4 C4 3.4320 1_545 no
H4 C7 3.5285 1_455 no
H4 C8 3.4764 1_545 no
H4 H2 2.8291 1_445 no
H4 H2 3.1684 1_545 no
H5 O1 3.4250 1_565 no
H5 O3 3.3041 1_655 no
H5 O3 2.5428 3_676 no
H5 C10 3.4327 1_655 no
H5 C10 3.1048 3_676 no
H5 H1 3.4115 1_565 no
H5 H1 3.5617 3_666 no
H5 H5 2.8597 3_676 no

loop_
_geom_hbond_atom_site_label_D
_geom_hbond_atom_site_label_H
_geom_hbond_atom_site_label_A
_geom_hbond_site_symmetry_D
_geom_hbond_site_symmetry_H
_geom_hbond_distance_DH
_geom_hbond_distance_HA
_geom_hbond_distance_DA
_geom_hbond_angle_DHA
_geom_hbond_publ_flag
C7 H4 O2 1_665 1_665 0.95 2.30 3.149(4) 148.7(2) yes
C1 H1 O3 3_566 3_566 0.95 2.37 3.228(5) 149.4(2) yes

loop_
_geom_torsion_atom_site_label_1
_geom_torsion_atom_site_label_2
_geom_torsion_atom_site_label_3
_geom_torsion_atom_site_label_4
_geom_torsion
_geom_torsion_publ_flag
C1 O1 C9 C7 177.4(3) no
C1 O1 C9 C8 -2.2(4) no
C9 O1 C1 C2 2.5(5) no
C9 O1 C1 H1 -177.5 no
O1 C1 C2 C3 0.9(5) no
O1 C1 C2 C10 -179.4(3) no
H1 C1 C2 C3 -179.1 no
H1 C1 C2 C10 0.6 no
C1 C2 C3 O2 175.8(3) no
C1 C2 C3 C8 -4.2(5) no
C1 C2 C10 O3 5.6(5) no
C1 C2 C10 H5 -174.4 no
C3 C2 C10 O3 -174.7(3) no
C3 C2 C10 H5 5.3 no
C10 C2 C3 O2 -3.9(5) no
C10 C2 C3 C8 176.1(3) no
O2 C3 C8 C4 4.2(5) no
O2 C3 C8 C9 -175.6(3) no
C2 C3 C8 C4 -175.8(3) no
C2 C3 C8 C9 4.4(4) no
C5 C4 C8 C3 180.0(3) no
C5 C4 C8 C9 -0.2(5) no
C8 C4 C5 C6 0.5(5) no
C8 C4 C5 H3 -179.5 no
H2 C4 C5 C6 -179.5 no
H2 C4 C5 H3 0.5 no
H2 C4 C8 C3 0.0 no
H2 C4 C8 C9 179.8 no
C4 C5 C6 Br1 -178.8(3) no
C4 C5 C6 C7 0.1(5) no
H3 C5 C6 Br1 1.1 no
H3 C5 C6 C7 -179.9 no
Br1 C6 C7 C9 178.02(18) no
Br1 C6 C7 H4 -2.0 no
C5 C6 C7 C9 -0.9(5) no
C5 C6 C7 H4 179.1 no
C6 C7 C9 O1 -178.3(3) no
C6 C7 C9 C8 1.2(5) no
H4 C7 C9 O1 1.7 no
H4 C7 C9 C8 -178.8 no
C3 C8 C9 O1 -1.4(5) no
C3 C8 C9 C7 179.2(3) no
C4 C8 C9 O1 178.8(3) no
C4 C8 C9 C7 -0.7(5) no
